data_4060488
loop_
_publ_author_name
'Merle, Philippe G.'
'Cheron, Virginie'
'Hagen, Henk'
'Lutz, Martin'
'Spek, Anthony L.'
'Deelman, Berth-Jan'
'van Koten, Gerard'

_publ_section_title
;
Fluorous Zirconocene(IV) Complexes and their Olefin Polymerization Activity
in Toluene and Fluorous Biphasic Solvent Systems
;
_journal_name_full Organometallics
_journal_paper_doi 10.1021/om049507z
_journal_year 2005
_chemical_formula_moiety 'C21 H6 Br F15 Si'
_chemical_formula_sum 'C21 H6 Br F15 Si'
_chemical_formula_weight 651.26
_space_group_IT_number 148
_symmetry_cell_setting trigonal
_symmetry_space_group_name_Hall '-R 3'
_symmetry_space_group_name_H-M 'R -3 :H'
_cell_angle_alpha 90.00
_cell_angle_beta 90.00
_cell_angle_gamma 120.00
_cell_formula_units_Z 12
_cell_length_a 15.9230(12)
_cell_length_b 15.9230(12)
_cell_length_c 29.4013(16)
_cell_measurement_temperature 150(2)
_cell_volume 6455.8(8)
_diffrn_ambient_temperature 150(2)
_exptl_crystal_density_diffrn 2.010
_cod_original_sg_symbol_H-M 'R -3'
_cod_database_code 4060488

loop_
_symmetry_equiv_pos_as_xyz
'x, y, z'
'-y, x-y, z'
'-x+y, -x, z'
'x+2/3, y+1/3, z+1/3'
'-y+2/3, x-y+1/3, z+1/3'
'-x+y+2/3, -x+1/3, z+1/3'
'x+1/3, y+2/3, z+2/3'
'-y+1/3, x-y+2/3, z+2/3'
'-x+y+1/3, -x+2/3, z+2/3'
'-x, -y, -z'
'y, -x+y, -z'
'x-y, x, -z'
'-x+2/3, -y+1/3, -z+1/3'
'y+2/3, -x+y+1/3, -z+1/3'
'x-y+2/3, x+1/3, -z+1/3'
'-x+1/3, -y+2/3, -z+2/3'
'y+1/3, -x+y+2/3, -z+2/3'
'x-y+1/3, x+2/3, -z+2/3'

loop_
_atom_site_label
_atom_site_type_symbol
_atom_site_fract_x
_atom_site_fract_y
_atom_site_fract_z
_atom_site_U_iso_or_equiv
_atom_site_adp_type
_atom_site_occupancy
_atom_site_symmetry_multiplicity
_atom_site_calc_flag
_atom_site_refinement_flags
_atom_site_disorder_assembly
_atom_site_disorder_group
Br1 Br 0.3333 0.6667 -0.043457(17) 0.03052(14) Uani 1 3 d S . .
Si1 Si 0.3333 0.6667 0.03202(5) 0.0209(3) Uani 1 3 d S . .
F13 F 0.43946(11) 0.52000(12) -0.02516(6) 0.0286(4) Uani 1 1 d . . .
F14 F 0.35239(13) 0.33061(13) -0.04587(6) 0.0351(4) Uani 1 1 d . . .
F15 F 0.19965(13) 0.19879(12) 0.00444(6) 0.0378(4) Uani 1 1 d . . .
F16 F 0.13813(12) 0.25944(12) 0.07717(6) 0.0315(4) Uani 1 1 d . . .
F17 F 0.23062(12) 0.44768(12) 0.10034(5) 0.0315(4) Uani 1 1 d . . .
C11 C 0.3900(2) 0.5953(2) 0.05200(10) 0.0253(6) Uani 1 1 d . . .
H11A H 0.4571 0.6260 0.0402 0.030 Uiso 1 1 calc R . .
H11B H 0.3938 0.5984 0.0856 0.030 Uiso 1 1 calc R . .
C12 C 0.33680(19) 0.49043(19) 0.03776(9) 0.0219(6) Uani 1 1 d . . .
C13 C 0.36427(19) 0.4573(2) 0.00025(9) 0.0222(6) Uani 1 1 d . . .
C14 C 0.3193(2) 0.3603(2) -0.01107(9) 0.0243(6) Uani 1 1 d . . .
C15 C 0.2422(2) 0.2936(2) 0.01454(10) 0.0254(6) Uani 1 1 d . . .
C16 C 0.21124(19) 0.3241(2) 0.05137(9) 0.0239(6) Uani 1 1 d . . .
C17 C 0.2591(2) 0.4208(2) 0.06256(9) 0.0225(6) Uani 1 1 d . . .
Br2 Br 0.0000 0.0000 0.067642(16) 0.02630(14) Uani 1 3 d S . .
Si52 Si 0.0000 0.0000 0.14237(4) 0.0176(3) Uani 1 3 d S . .
F23 F 0.16352(13) 0.19948(12) 0.21579(6) 0.0329(4) Uani 1 1 d . . .
F24 F 0.30151(15) 0.38212(13) 0.19494(7) 0.0501(6) Uani 1 1 d . . .
F25 F 0.42031(14) 0.41496(14) 0.12278(8) 0.0587(6) Uani 1 1 d . . .
F26 F 0.39637(13) 0.26384(16) 0.07015(7) 0.0522(6) Uani 1 1 d . . .
F27 F 0.25424(13) 0.08336(13) 0.08902(6) 0.0362(4) Uani 1 1 d . . .
C21 C 0.12421(19) 0.03440(19) 0.16362(9) 0.0203(6) Uani 1 1 d . . .
H21A H 0.1212 0.0266 0.1971 0.024 Uiso 1 1 calc R . .
H21B H 0.1427 -0.0115 0.1508 0.024 Uiso 1 1 calc R . .
C22 C 0.20253(19) 0.1361(2) 0.15226(9) 0.0206(6) Uani 1 1 d . . .
C23 C 0.2186(2) 0.2146(2) 0.17865(9) 0.0243(6) Uani 1 1 d . . .
C24 C 0.2902(2) 0.3079(2) 0.16888(11) 0.0331(8) Uani 1 1 d . . .
C25 C 0.3499(2) 0.3245(2) 0.13231(12) 0.0373(9) Uani 1 1 d . . .
C26 C 0.3373(2) 0.2485(2) 0.10565(11) 0.0346(8) Uani 1 1 d . . .
C27 C 0.2638(2) 0.1563(2) 0.11543(10) 0.0259(6) Uani 1 1 d . . .

loop_
_atom_site_aniso_label
_atom_site_aniso_U_11
_atom_site_aniso_U_22
_atom_site_aniso_U_33
_atom_site_aniso_U_23
_atom_site_aniso_U_13
_atom_site_aniso_U_12
Br1 0.0335(2) 0.0335(2) 0.0245(3) 0.000 0.000 0.01675(10)
Si1 0.0188(4) 0.0188(4) 0.0250(7) 0.000 0.000 0.0094(2)
F13 0.0225(9) 0.0304(9) 0.0321(9) 0.0057(7) 0.0050(7) 0.0125(8)
F14 0.0374(10) 0.0363(10) 0.0358(10) -0.0061(8) 0.0024(8) 0.0216(9)
F15 0.0377(11) 0.0219(9) 0.0502(11) -0.0044(8) -0.0047(9) 0.0121(8)
F16 0.0237(9) 0.0272(9) 0.0402(10) 0.0118(8) 0.0040(7) 0.0100(8)
F17 0.0364(10) 0.0332(10) 0.0296(9) 0.0033(7) 0.0076(8) 0.0209(9)
C11 0.0216(15) 0.0234(15) 0.0305(15) -0.0018(12) -0.0037(12) 0.0110(13)
C12 0.0186(14) 0.0198(14) 0.0305(15) 0.0013(12) -0.0048(12) 0.0119(12)
C13 0.0146(14) 0.0262(15) 0.0265(14) 0.0040(12) -0.0005(11) 0.0107(12)
C14 0.0248(15) 0.0298(16) 0.0251(14) -0.0028(12) -0.0029(12) 0.0188(14)
C15 0.0232(15) 0.0164(14) 0.0351(16) -0.0002(12) -0.0076(13) 0.0089(12)
C16 0.0186(14) 0.0232(15) 0.0301(15) 0.0084(12) -0.0012(12) 0.0106(12)
C17 0.0230(15) 0.0275(16) 0.0231(14) 0.0025(12) -0.0016(12) 0.0173(13)
Br2 0.02739(19) 0.02739(19) 0.0241(3) 0.000 0.000 0.01369(9)
Si52 0.0144(4) 0.0144(4) 0.0240(7) 0.000 0.000 0.0072(2)
F23 0.0362(10) 0.0334(10) 0.0296(9) -0.0072(8) -0.0029(8) 0.0178(9)
F24 0.0570(13) 0.0227(10) 0.0643(14) -0.0135(9) -0.0274(11) 0.0151(10)
F25 0.0279(11) 0.0347(11) 0.0892(16) 0.0289(11) -0.0135(11) -0.0026(9)
F26 0.0271(10) 0.0738(15) 0.0534(13) 0.0326(11) 0.0153(9) 0.0235(10)
F27 0.0324(10) 0.0491(12) 0.0342(10) -0.0047(9) 0.0038(8) 0.0256(9)
C21 0.0184(14) 0.0200(14) 0.0240(14) 0.0015(11) -0.0004(11) 0.0105(12)
C22 0.0169(14) 0.0219(15) 0.0238(14) 0.0009(11) -0.0054(11) 0.0102(12)
C23 0.0196(14) 0.0253(16) 0.0262(15) -0.0005(12) -0.0079(12) 0.0098(12)
C24 0.0316(17) 0.0193(15) 0.0428(18) 0.0000(14) -0.0213(15) 0.0085(14)
C25 0.0165(16) 0.0222(16) 0.058(2) 0.0210(16) -0.0130(15) -0.0014(13)
C26 0.0165(15) 0.048(2) 0.0373(18) 0.0208(16) 0.0027(13) 0.0150(15)
C27 0.0208(15) 0.0328(17) 0.0287(15) 0.0014(13) -0.0029(12) 0.0168(14)

loop_
_geom_bond_atom_site_label_1
_geom_bond_atom_site_label_2
_geom_bond_distance
_geom_bond_site_symmetry_2
_geom_bond_publ_flag
Br1 Si1 2.2192(15) . ?
Si1 C11 1.864(3) 2_665 ?
Si1 C11 1.864(3) 3_565 ?
Si1 C11 1.864(3) . ?
F13 C13 1.339(3) . ?
F14 C14 1.341(3) . ?
F15 C15 1.343(3) . ?
F16 C16 1.339(3) . ?
F17 C17 1.348(3) . ?
C11 C12 1.506(4) . ?
C11 H11A 0.9900 . ?
C11 H11B 0.9900 . ?
C12 C13 1.384(4) . ?
C12 C17 1.385(4) . ?
C13 C14 1.380(4) . ?
C14 C15 1.378(4) . ?
C15 C16 1.375(4) . ?
C16 C17 1.374(4) . ?
Br2 Si52 2.1971(14) . ?
Si52 C21 1.876(3) . ?
Si52 C21 1.876(3) 3 ?
Si52 C21 1.876(3) 2 ?
F23 C23 1.344(3) . ?
F24 C24 1.343(4) . ?
F25 C25 1.340(3) . ?
F26 C26 1.343(4) . ?
F27 C27 1.341(3) . ?
C21 C22 1.506(4) . ?
C21 H21A 0.9900 . ?
C21 H21B 0.9900 . ?
C22 C23 1.383(4) . ?
C22 C27 1.383(4) . ?
C23 C24 1.377(4) . ?
C24 C25 1.371(5) . ?
C25 C26 1.370(5) . ?
C26 C27 1.374(4) . ?
